data_6000147
loop_
_publ_author_name
'Mulagaleev, R. F.'
'Solov'ev, L. A.'
'Blokhin, A. I.'
'Kirik, S. D.'

_publ_section_title
;
 Complexed palladium oxalates Co0.5H[Pd(C2O4)(2)] 6H(2)O and
 Zn0.5H[Pd(C2O4)(2)] 6H(2)O: Synthesis, thermal properties, and structure
;
_journal_name_full 'Russian Journal of Coordination Chemistry'
_journal_page_first 205
_journal_page_last 210
_journal_volume 26
_journal_year 2000
_chemical_formula_sum 'C4 H13 O14 Pd Zn0.5'
_space_group_name_H-M_alt 'P 1 21/c 1'
_cell_angle_alpha 90.000
_cell_angle_beta 96.415
_cell_angle_gamma 90.000
_cell_length_a 3.5429
_cell_length_b 15.6485
_cell_length_c 11.9228
_cell_volume 656.87
_cod_database_code 6000147

loop_
_atom_site_label
_atom_site_fract_x
_atom_site_fract_y
_atom_site_fract_z
? ? ? ?
